data_7013303
loop_
_publ_author_name
'Opris, Laura M.'
'Silvestru, Anca'
'Silvestru, Cristian'
'Breunig, Hans J.'
'Lork, Enno'

_publ_section_title
;
 Solid-state structure and solution behaviour of hypervalent
 organoantimony halides containing 2-(Me2NCH2)C6H4? moieties
;
_journal_issue 22
_journal_name_full 'Dalton Transactions'
_journal_page_first 4367
_journal_paper_doi 10.1039/b306299f
_journal_year 2003
_chemical_formula_moiety 'C18 H25 I2 N2 Sb'
_chemical_formula_sum 'C18 H25 I2 N2 Sb'
_chemical_formula_weight 644.95
_chemical_name_systematic
;
?
;
_space_group_IT_number 14
_symmetry_cell_setting monoclinic
_symmetry_space_group_name_Hall '-P 2ybc'
_symmetry_space_group_name_H-M 'P 1 21/c 1'
_atom_sites_solution_hydrogens geom
_atom_sites_solution_primary direct
_atom_sites_solution_secondary difmap
_audit_creation_method SHELXL-97
_cell_angle_alpha 90.00
_cell_angle_beta 104.96(2)
_cell_angle_gamma 90.00
_cell_formula_units_Z 4
_cell_length_a 15.432(3)
_cell_length_b 12.241(3)
_cell_length_c 12.299(4)
_cell_measurement_reflns_used 20
_cell_measurement_temperature 173(2)
_cell_measurement_theta_max 12.550
_cell_measurement_theta_min 2.514
_cell_volume 2244.6(10)
_computing_cell_refinement 'Siemens XSCANS'
_computing_data_collection 'Siemens XSCANS'
_computing_data_reduction 'Siemens XSCANS'
_computing_molecular_graphics DIAMOND
_computing_publication_material 'Siemens SHELXTL'
_computing_structure_refinement 'SHELXL-97 (Sheldrick, 1997)'
_computing_structure_solution 'SHELXS-97 (Sheldrick, 1990)'
_diffrn_ambient_temperature 173(2)
_diffrn_measured_fraction_theta_full 0.996
_diffrn_measured_fraction_theta_max 0.996
_diffrn_measurement_device_type 'Siemens P4'
_diffrn_measurement_method '2\q/\w scans'
_diffrn_radiation_monochromator graphite
_diffrn_radiation_source 'normal-focus sealed tube'
_diffrn_radiation_type MoK\a
_diffrn_radiation_wavelength 0.71073
_diffrn_reflns_av_R_equivalents 0.0193
_diffrn_reflns_av_sigmaI/netI 0.0357
_diffrn_reflns_limit_h_max 20
_diffrn_reflns_limit_h_min -20
_diffrn_reflns_limit_k_max 15
_diffrn_reflns_limit_k_min -1
_diffrn_reflns_limit_l_max 15
_diffrn_reflns_limit_l_min -1
_diffrn_reflns_number 6467
_diffrn_reflns_theta_full 27.51
_diffrn_reflns_theta_max 27.51
_diffrn_reflns_theta_min 2.52
_diffrn_standards_decay_% 'random variation +/-2.0'
_diffrn_standards_interval_count 197
_diffrn_standards_number 3
_exptl_absorpt_coefficient_mu 3.981
_exptl_absorpt_correction_T_max 0.3813
_exptl_absorpt_correction_T_min 0.1986
_exptl_absorpt_correction_type refdelf
_exptl_absorpt_process_details 'Walker & Stuart, Acta Cryst A (1983)'
_exptl_crystal_colour yellow
_exptl_crystal_density_diffrn 1.909
_exptl_crystal_density_method 'not measured'
_exptl_crystal_description block
_exptl_crystal_F_000 1216
_exptl_crystal_size_max 0.60
_exptl_crystal_size_mid 0.50
_exptl_crystal_size_min 0.30
_refine_diff_density_max 1.352
_refine_diff_density_min -2.584
_refine_diff_density_rms 0.164
_refine_ls_extinction_method none
_refine_ls_goodness_of_fit_ref 1.063
_refine_ls_hydrogen_treatment refU
_refine_ls_matrix_type full
_refine_ls_number_parameters 219
_refine_ls_number_reflns 5134
_refine_ls_number_restraints 0
_refine_ls_restrained_S_all 1.063
_refine_ls_R_factor_all 0.0477
_refine_ls_R_factor_gt 0.0395
_refine_ls_shift/su_max 0.000
_refine_ls_shift/su_mean 0.000
_refine_ls_structure_factor_coef Fsqd
_refine_ls_weighting_details 'calc w=1/[\s^2^(Fo^2^)+(0.0420P)^2^+14.6244P] where P=(Fo^2^+2Fc^2^)/3'
_refine_ls_weighting_scheme calc
_refine_ls_wR_factor_gt 0.1026
_refine_ls_wR_factor_ref 0.1073
_reflns_number_gt 4452
_reflns_number_total 5134
_reflns_threshold_expression >2\s(I)
_cod_data_source_file b306299f.txt
_cod_data_source_block cs13
_cod_depositor_comments
;
The following automatic conversions were performed:
'_symmetry_cell_setting' value 'Monoclinic' changed to 'monoclinic'
according to '/home/saulius/struct/CIF-dictionaries/cif_core.dic'
dictionary named 'cif_core.dic' version 2.4.1 from
2010-06-29.

'_exptl_absorpt_correction_type' value 'refdelF' changed to
'refdelf' according to
'/home/saulius/struct/CIF-dictionaries/cif_core.dic' dictionary named
'cif_core.dic' version 2.4.1 from 2010-06-29.

Automatic conversion script
Id: cif_fix_enum 1527 2010-12-29 10:47:43Z saulius 
;
_cod_original_sg_symbol_H-M 'P 21/c'
_cod_database_code 7013303

loop_
_symmetry_equiv_pos_as_xyz
'x, y, z'
'-x, y+1/2, -z+1/2'
'-x, -y, -z'
'x, -y-1/2, z-1/2'

loop_
_atom_site_label
_atom_site_type_symbol
_atom_site_fract_x
_atom_site_fract_y
_atom_site_fract_z
_atom_site_U_iso_or_equiv
_atom_site_adp_type
_atom_site_occupancy
_atom_site_symmetry_multiplicity
_atom_site_calc_flag
_atom_site_refinement_flags
_atom_site_disorder_assembly
_atom_site_disorder_group
Sb1 Sb 0.23499(2) 0.62137(3) 0.34002(3) 0.02236(10) Uani 1 1 d . . .
I1 I 0.24341(3) 0.41179(4) 0.45986(4) 0.03546(12) Uani 1 1 d . . .
I2 I 0.52568(3) 0.30087(3) 0.06102(3) 0.03464(12) Uani 1 1 d . . .
N1 N 0.1988(3) 0.7861(4) 0.2268(4) 0.0294(10) Uani 1 1 d . . .
N2 N 0.4657(3) 0.4958(5) 0.2311(5) 0.0348(12) Uani 1 1 d . . .
H21 H 0.473(4) 0.443(5) 0.176(5) 0.025(16) Uiso 1 1 d . . .
C1 C 0.0921(4) 0.6430(5) 0.3166(5) 0.0271(11) Uani 1 1 d . . .
C10 C 0.2257(4) 0.5327(4) 0.1849(4) 0.0244(11) Uani 1 1 d . . .
C6 C 0.0422(4) 0.5942(6) 0.3823(5) 0.0341(13) Uani 1 1 d . . .
H6 H 0.0691 0.5402 0.4359 0.042(7) Uiso 1 1 calc R . .
C5 C -0.0468(4) 0.6235(6) 0.3707(6) 0.0402(15) Uani 1 1 d . . .
H5 H -0.0804 0.5892 0.4159 0.042(7) Uiso 1 1 calc R . .
C4 C -0.0864(4) 0.7025(6) 0.2932(6) 0.0438(17) Uani 1 1 d . . .
H4 H -0.1470 0.7230 0.2859 0.042(7) Uiso 1 1 calc R . .
C3 C -0.0376(4) 0.7520(6) 0.2261(6) 0.0405(15) Uani 1 1 d . . .
H3 H -0.0650 0.8060 0.1727 0.042(7) Uiso 1 1 calc R . .
C2 C 0.0519(4) 0.7220(5) 0.2372(5) 0.0317(13) Uani 1 1 d . . .
C7 C 0.1043(4) 0.7735(6) 0.1638(5) 0.0345(13) Uani 1 1 d . . .
H7A H 0.1006 0.7272 0.0967 0.040(10) Uiso 1 1 calc R . .
H7B H 0.0786 0.8459 0.1378 0.040(10) Uiso 1 1 calc R . .
C8 C 0.2080(5) 0.8761(5) 0.3071(6) 0.0405(15) Uani 1 1 d . . .
H8A H 0.1848 0.9434 0.2669 0.050(7) Uiso 1 1 calc R . .
H8B H 0.2714 0.8859 0.3461 0.050(7) Uiso 1 1 calc R . .
H8C H 0.1740 0.8594 0.3622 0.050(7) Uiso 1 1 calc R . .
C9 C 0.2571(5) 0.8066(6) 0.1505(6) 0.0382(15) Uani 1 1 d . . .
H9A H 0.2400 0.8758 0.1108 0.050(7) Uiso 1 1 calc R . .
H9B H 0.2501 0.7470 0.0957 0.050(7) Uiso 1 1 calc R . .
H9C H 0.3198 0.8105 0.1944 0.050(7) Uiso 1 1 calc R . .
C15 C 0.1445(4) 0.4841(5) 0.1300(5) 0.0317(12) Uani 1 1 d . . .
H15 H 0.0932 0.4946 0.1581 0.042(7) Uiso 1 1 calc R . .
C14 C 0.1377(5) 0.4202(6) 0.0338(6) 0.0392(15) Uani 1 1 d . . .
H14 H 0.0825 0.3856 -0.0016 0.042(7) Uiso 1 1 calc R . .
C13 C 0.2109(5) 0.4073(5) -0.0094(5) 0.0364(14) Uani 1 1 d . . .
H13 H 0.2060 0.3648 -0.0754 0.042(7) Uiso 1 1 calc R . .
C12 C 0.2911(4) 0.4559(5) 0.0430(5) 0.0336(13) Uani 1 1 d . . .
H12 H 0.3415 0.4461 0.0130 0.042(7) Uiso 1 1 calc R . .
C11 C 0.2999(4) 0.5199(5) 0.1403(4) 0.0251(11) Uani 1 1 d . . .
C16 C 0.3895(4) 0.5749(5) 0.1897(5) 0.0302(12) Uani 1 1 d . . .
H16A H 0.4038 0.6226 0.1316 0.040(10) Uiso 1 1 calc R . .
H16B H 0.3842 0.6220 0.2531 0.040(10) Uiso 1 1 calc R . .
C17 C 0.5525(5) 0.5551(7) 0.2601(7) 0.0477(18) Uani 1 1 d . . .
H17A H 0.5541 0.6054 0.3226 0.050(7) Uiso 1 1 calc R . .
H17B H 0.5590 0.5966 0.1945 0.050(7) Uiso 1 1 calc R . .
H17C H 0.6018 0.5025 0.2823 0.050(7) Uiso 1 1 calc R . .
C18 C 0.4532(6) 0.4291(8) 0.3264(7) 0.058(2) Uani 1 1 d . . .
H18A H 0.5014 0.3749 0.3470 0.050(7) Uiso 1 1 calc R . .
H18B H 0.3952 0.3916 0.3041 0.050(7) Uiso 1 1 calc R . .
H18C H 0.4548 0.4766 0.3910 0.050(7) Uiso 1 1 calc R . .

loop_
_atom_site_aniso_label
_atom_site_aniso_U_11
_atom_site_aniso_U_22
_atom_site_aniso_U_33
_atom_site_aniso_U_23
_atom_site_aniso_U_13
_atom_site_aniso_U_12
Sb1 0.02261(18) 0.02411(19) 0.02030(17) -0.00074(13) 0.00542(13) -0.00097(13)
I1 0.0341(2) 0.0328(2) 0.0386(2) 0.00439(17) 0.00778(17) -0.00272(16)
I2 0.0377(2) 0.0339(2) 0.0332(2) -0.00005(16) 0.01066(16) 0.00789(16)
N1 0.037(3) 0.026(2) 0.026(2) 0.0047(19) 0.008(2) 0.000(2)
N2 0.029(3) 0.043(3) 0.031(3) -0.002(2) 0.005(2) 0.009(2)
C1 0.026(3) 0.029(3) 0.026(3) -0.005(2) 0.005(2) 0.001(2)
C10 0.032(3) 0.020(3) 0.021(2) 0.002(2) 0.007(2) 0.000(2)
C6 0.031(3) 0.042(4) 0.030(3) -0.002(3) 0.011(2) 0.000(3)
C5 0.032(3) 0.052(4) 0.040(4) -0.008(3) 0.015(3) 0.000(3)
C4 0.026(3) 0.052(4) 0.050(4) -0.015(3) 0.004(3) 0.004(3)
C3 0.031(3) 0.040(4) 0.043(4) -0.003(3) -0.004(3) 0.011(3)
C2 0.030(3) 0.031(3) 0.031(3) -0.003(2) 0.000(2) 0.003(2)
C7 0.038(3) 0.035(3) 0.025(3) 0.004(2) -0.001(2) 0.004(3)
C8 0.047(4) 0.029(3) 0.042(4) -0.004(3) 0.007(3) 0.000(3)
C9 0.047(4) 0.031(3) 0.038(3) 0.009(3) 0.014(3) -0.003(3)
C15 0.032(3) 0.033(3) 0.030(3) -0.003(2) 0.006(2) -0.005(2)
C14 0.045(4) 0.035(3) 0.033(3) -0.006(3) 0.001(3) -0.011(3)
C13 0.053(4) 0.030(3) 0.025(3) -0.006(2) 0.007(3) 0.000(3)
C12 0.039(3) 0.037(3) 0.024(3) -0.007(2) 0.006(2) 0.012(3)
C11 0.029(3) 0.025(3) 0.020(2) -0.002(2) 0.005(2) 0.004(2)
C16 0.024(3) 0.035(3) 0.033(3) 0.001(2) 0.009(2) 0.006(2)
C17 0.032(3) 0.055(5) 0.050(4) -0.014(4) 0.001(3) 0.007(3)
C18 0.061(5) 0.069(6) 0.044(4) 0.019(4) 0.013(4) 0.023(4)

loop_
_atom_type_symbol
_atom_type_description
_atom_type_scat_dispersion_real
_atom_type_scat_dispersion_imag
_atom_type_scat_source
C C 0.0033 0.0016 'International Tables Vol C Tables 4.2.6.8 and 6.1.1.4'
H H 0.0000 0.0000 'International Tables Vol C Tables 4.2.6.8 and 6.1.1.4'
N N 0.0061 0.0033 'International Tables Vol C Tables 4.2.6.8 and 6.1.1.4'
Sb Sb -0.5866 1.5461 'International Tables Vol C Tables 4.2.6.8 and 6.1.1.4'
I I -0.4742 1.8119 'International Tables Vol C Tables 4.2.6.8 and 6.1.1.4'

loop_
_geom_angle_atom_site_label_1
_geom_angle_atom_site_label_2
_geom_angle_atom_site_label_3
_geom_angle
_geom_angle_site_symmetry_1
_geom_angle_site_symmetry_3
_geom_angle_publ_flag
C1 Sb1 C10 96.4(2) . . ?
C1 Sb1 N1 75.3(2) . . ?
C10 Sb1 N1 87.59(19) . . ?
C1 Sb1 I1 94.88(16) . . ?
C10 Sb1 I1 89.35(14) . . ?
N1 Sb1 I1 169.36(12) . . ?
C8 N1 C7 110.2(5) . . ?
C8 N1 C9 109.4(5) . . ?
C7 N1 C9 111.4(5) . . ?
C8 N1 Sb1 105.7(4) . . ?
C7 N1 Sb1 105.3(4) . . ?
C9 N1 Sb1 114.6(4) . . ?
C18 N2 C17 111.9(6) . . ?
C18 N2 C16 111.8(5) . . ?
C17 N2 C16 110.2(5) . . ?
C6 C1 C2 119.4(6) . . ?
C6 C1 Sb1 124.7(5) . . ?
C2 C1 Sb1 115.5(4) . . ?
C15 C10 C11 119.0(5) . . ?
C15 C10 Sb1 119.2(4) . . ?
C11 C10 Sb1 121.8(4) . . ?
C1 C6 C5 120.8(6) . . ?
C4 C5 C6 119.9(7) . . ?
C5 C4 C3 120.2(6) . . ?
C4 C3 C2 119.9(6) . . ?
C1 C2 C3 119.8(6) . . ?
C1 C2 C7 119.9(5) . . ?
C3 C2 C7 120.2(6) . . ?
N1 C7 C2 110.0(5) . . ?
C10 C15 C14 120.6(6) . . ?
C13 C14 C15 120.1(6) . . ?
C12 C13 C14 119.9(6) . . ?
C13 C12 C11 121.1(6) . . ?
C10 C11 C12 119.2(5) . . ?
C10 C11 C16 123.1(5) . . ?
C12 C11 C16 117.7(5) . . ?
N2 C16 C11 113.7(5) . . ?

loop_
_geom_bond_atom_site_label_1
_geom_bond_atom_site_label_2
_geom_bond_distance
_geom_bond_site_symmetry_2
_geom_bond_publ_flag
Sb1 C1 2.165(6) . ?
Sb1 C10 2.167(5) . ?
Sb1 N1 2.432(5) . ?
Sb1 I1 2.9448(8) . ?
N1 C8 1.462(8) . ?
N1 C7 1.472(8) . ?
N1 C9 1.480(8) . ?
N2 C18 1.481(9) . ?
N2 C17 1.484(9) . ?
N2 C16 1.507(8) . ?
C1 C6 1.388(8) . ?
C1 C2 1.401(8) . ?
C10 C15 1.395(8) . ?
C10 C11 1.401(8) . ?
C6 C5 1.390(9) . ?
C5 C4 1.384(11) . ?
C4 C3 1.392(11) . ?
C3 C2 1.401(9) . ?
C2 C7 1.499(9) . ?
C15 C14 1.400(9) . ?
C14 C13 1.376(10) . ?
C13 C12 1.375(10) . ?
C12 C11 1.407(8) . ?
C11 C16 1.517(8) . ?

loop_
_geom_torsion_atom_site_label_1
_geom_torsion_atom_site_label_2
_geom_torsion_atom_site_label_3
_geom_torsion_atom_site_label_4
_geom_torsion
_geom_torsion_site_symmetry_1
_geom_torsion_site_symmetry_2
_geom_torsion_site_symmetry_3
_geom_torsion_site_symmetry_4
_geom_torsion_publ_flag
C1 Sb1 N1 C8 89.0(4) . . . . ?
C10 Sb1 N1 C8 -173.8(4) . . . . ?
I1 Sb1 N1 C8 112.7(7) . . . . ?
C1 Sb1 N1 C7 -27.6(4) . . . . ?
C10 Sb1 N1 C7 69.6(4) . . . . ?
I1 Sb1 N1 C7 -3.9(9) . . . . ?
C1 Sb1 N1 C9 -150.5(5) . . . . ?
C10 Sb1 N1 C9 -53.3(4) . . . . ?
I1 Sb1 N1 C9 -126.7(6) . . . . ?
C10 Sb1 C1 C6 112.6(5) . . . . ?
N1 Sb1 C1 C6 -161.6(6) . . . . ?
I1 Sb1 C1 C6 22.7(5) . . . . ?
C10 Sb1 C1 C2 -75.0(5) . . . . ?
N1 Sb1 C1 C2 10.8(4) . . . . ?
I1 Sb1 C1 C2 -164.9(4) . . . . ?
C1 Sb1 C10 C15 -18.5(5) . . . . ?
N1 Sb1 C10 C15 -93.4(5) . . . . ?
I1 Sb1 C10 C15 76.4(4) . . . . ?
C1 Sb1 C10 C11 163.7(5) . . . . ?
N1 Sb1 C10 C11 88.7(5) . . . . ?
I1 Sb1 C10 C11 -101.5(4) . . . . ?
C2 C1 C6 C5 -0.4(9) . . . . ?
Sb1 C1 C6 C5 171.7(5) . . . . ?
C1 C6 C5 C4 -0.3(10) . . . . ?
C6 C5 C4 C3 0.7(11) . . . . ?
C5 C4 C3 C2 -0.2(11) . . . . ?
C6 C1 C2 C3 0.9(9) . . . . ?
Sb1 C1 C2 C3 -172.0(5) . . . . ?
C6 C1 C2 C7 -178.6(6) . . . . ?
Sb1 C1 C2 C7 8.6(7) . . . . ?
C4 C3 C2 C1 -0.5(10) . . . . ?
C4 C3 C2 C7 178.9(6) . . . . ?
C8 N1 C7 C2 -74.5(6) . . . . ?
C9 N1 C7 C2 163.8(5) . . . . ?
Sb1 N1 C7 C2 39.0(6) . . . . ?
C1 C2 C7 N1 -35.1(8) . . . . ?
C3 C2 C7 N1 145.5(6) . . . . ?
C11 C10 C15 C14 2.2(9) . . . . ?
Sb1 C10 C15 C14 -175.7(5) . . . . ?
C10 C15 C14 C13 -1.9(10) . . . . ?
C15 C14 C13 C12 1.0(10) . . . . ?
C14 C13 C12 C11 -0.5(10) . . . . ?
C15 C10 C11 C12 -1.7(8) . . . . ?
Sb1 C10 C11 C12 176.2(4) . . . . ?
C15 C10 C11 C16 176.3(5) . . . . ?
Sb1 C10 C11 C16 -5.9(8) . . . . ?
C13 C12 C11 C10 0.9(9) . . . . ?
C13 C12 C11 C16 -177.2(6) . . . . ?
C18 N2 C16 C11 -64.3(7) . . . . ?
C17 N2 C16 C11 170.6(5) . . . . ?
C10 C11 C16 N2 118.5(6) . . . . ?
C12 C11 C16 N2 -63.5(7) . . . . ?
